data_4068001
loop_
_publ_author_name
'Doshi, Ami'
'Sundararaman, Anand'
'Venkatasubbaiah, Krishnan'
'Zakharov, Lev N.'
'Rheingold, Arnold L.'
'Myahkostupov, Mykhaylo'
'Piotrowiak, Piotr'
'J\"akle, Frieder'

_publ_section_title
;
 Pentafluorophenyl Copper--Pyridine Complexes: Synthesis, Supramolecular
 Structures via Cuprophilic and \p-Stacking Interactions, and Solid-State
 Luminescence
;
_journal_issue 4
_journal_name_full Organometallics
_journal_page_first 1546
_journal_paper_doi 10.1021/om200989b
_journal_volume 31
_journal_year 2012
_chemical_formula_moiety 'C11 H4 Cl Cu F5 N'
_chemical_formula_sum 'C11 H4 Cl Cu F5 N'
_chemical_formula_weight 344.14
_chemical_name_systematic
;
 ?
;
_space_group_IT_number 14
_symmetry_cell_setting monoclinic
_symmetry_space_group_name_Hall '-P 2ybc'
_symmetry_space_group_name_H-M 'P 1 21/c 1'
_atom_sites_solution_hydrogens geom
_atom_sites_solution_primary direct
_atom_sites_solution_secondary difmap
_audit_creation_method SHELXL-97
_cell_angle_alpha 90.00
_cell_angle_beta 98.5210(10)
_cell_angle_gamma 90.00
_cell_formula_units_Z 8
_cell_length_a 12.5523(2)
_cell_length_b 7.1538(2)
_cell_length_c 24.8910(5)
_cell_measurement_reflns_used 3539
_cell_measurement_temperature 100(2)
_cell_measurement_theta_max 64.44
_cell_measurement_theta_min 5.42
_cell_volume 2210.46(8)
_computing_cell_refinement 'APEX 2'
_computing_data_collection 'APEX 2 (Bruker, 2006)'
_computing_data_reduction 'SAINT (Bruker, 2005)'
_computing_molecular_graphics 'SHELXTL (Bruker, 2004)'
_computing_publication_material SHELXTL
_computing_structure_refinement 'SHELXL-97 (Sheldrick, 1997)'
_computing_structure_solution 'SHELXS-97 (Sheldrick, 1990)'
_diffrn_ambient_temperature 100(2)
_diffrn_measured_fraction_theta_full 0.950
_diffrn_measured_fraction_theta_max 0.950
_diffrn_measurement_device_type 'Bruker SMART CCD area-detector'
_diffrn_measurement_method '\f and \w'
_diffrn_radiation_monochromator graphite
_diffrn_radiation_source 'fine-focus sealed tube'
_diffrn_radiation_type CuK\a
_diffrn_radiation_wavelength 1.54178
_diffrn_reflns_av_R_equivalents 0.0223
_diffrn_reflns_av_sigmaI/netI 0.0201
_diffrn_reflns_limit_h_max 14
_diffrn_reflns_limit_h_min -14
_diffrn_reflns_limit_k_max 8
_diffrn_reflns_limit_k_min -8
_diffrn_reflns_limit_l_max 28
_diffrn_reflns_limit_l_min -29
_diffrn_reflns_number 13162
_diffrn_reflns_theta_full 64.44
_diffrn_reflns_theta_max 64.44
_diffrn_reflns_theta_min 5.42
_exptl_absorpt_coefficient_mu 5.561
_exptl_absorpt_correction_T_max 0.6063
_exptl_absorpt_correction_T_min 0.4343
_exptl_absorpt_correction_type multi-scan
_exptl_absorpt_process_details '(SADABS; Blessing, 1995)'
_exptl_crystal_colour Colorless
_exptl_crystal_density_diffrn 2.068
_exptl_crystal_density_method 'not measured'
_exptl_crystal_description Needle
_exptl_crystal_F_000 1344
_exptl_crystal_size_max 0.18
_exptl_crystal_size_mid 0.16
_exptl_crystal_size_min 0.10
_refine_diff_density_max 0.566
_refine_diff_density_min -0.348
_refine_diff_density_rms 0.082
_refine_ls_goodness_of_fit_ref 1.161
_refine_ls_hydrogen_treatment constr
_refine_ls_matrix_type full
_refine_ls_number_parameters 343
_refine_ls_number_reflns 3535
_refine_ls_number_restraints 0
_refine_ls_restrained_S_all 1.161
_refine_ls_R_factor_all 0.0365
_refine_ls_R_factor_gt 0.0335
_refine_ls_shift/su_max 0.001
_refine_ls_shift/su_mean 0.000
_refine_ls_structure_factor_coef Fsqd
_refine_ls_weighting_details 'calc w=1/[\s^2^(Fo^2^)+(0.0454P)^2^+2.3789P] where P=(Fo^2^+2Fc^2^)/3'
_refine_ls_weighting_scheme calc
_refine_ls_wR_factor_gt 0.0882
_refine_ls_wR_factor_ref 0.0906
_reflns_number_gt 3267
_reflns_number_total 3535
_reflns_threshold_expression >2sigma(I)
_cod_data_source_file om200989b_si_002.cif
_cod_data_source_block 2chloro
_cod_depositor_comments
;
The following automatic conversions were performed:

'_symmetry_cell_setting' value 'Monoclinic' changed to 'monoclinic'
according to /home/saulius/struct/CIF-dictionaries/cif_core.dic
dictionary named 'cif_core.dic' version 2.4.1 from 2010-06-29.

Automatic conversion script
Id: cif_fix_values 1715 2011-07-08 13:25:40Z adriana 
;
_cod_original_sg_symbol_H-M P2(1)/c
_cod_database_code 4068001

loop_
_symmetry_equiv_pos_as_xyz
'x, y, z'
'-x, y+1/2, -z+1/2'
'-x, -y, -z'
'x, -y-1/2, z-1/2'

loop_
_atom_site_label
_atom_site_type_symbol
_atom_site_fract_x
_atom_site_fract_y
_atom_site_fract_z
_atom_site_U_iso_or_equiv
_atom_site_adp_type
_atom_site_occupancy
_atom_site_symmetry_multiplicity
_atom_site_calc_flag
_atom_site_refinement_flags
Cu2 Cu 0.96512(3) 0.59225(6) 0.120839(16) 0.01893(13) Uani 1 1 d .
Cu1 Cu 0.02389(3) 0.11774(6) 0.134482(16) 0.01871(13) Uani 1 1 d .
Cl1 Cl -0.06384(5) 0.22659(9) 0.01833(3) 0.02156(17) Uani 1 1 d .
Cl2 Cl 1.06068(5) 0.73541(10) 0.23302(3) 0.02220(17) Uani 1 1 d .
C13 C 0.7378(2) 0.5411(4) 0.12737(11) 0.0179(6) Uani 1 1 d .
C18 C 1.1559(2) 0.6719(4) 0.19322(11) 0.0177(6) Uani 1 1 d .
C2 C 0.2211(2) 0.2007(4) 0.20886(11) 0.0173(5) Uani 1 1 d .
C17 C 0.7730(2) 0.6570(4) 0.04454(11) 0.0178(6) Uani 1 1 d .
C20 C 1.3365(2) 0.6347(4) 0.17862(11) 0.0200(6) Uani 1 1 d .
H20 H 1.4118 0.6444 0.1904 0.024 Uiso 1 1 calc R
C6 C 0.2477(2) 0.0630(4) 0.12727(11) 0.0181(6) Uani 1 1 d .
C11 C -0.2011(2) 0.0490(4) 0.13763(11) 0.0192(6) Uani 1 1 d .
H11 H -0.1773 0.0074 0.1737 0.023 Uiso 1 1 calc R
C9 C -0.3447(2) 0.1090(4) 0.06556(11) 0.0203(6) Uani 1 1 d .
H9 H -0.4193 0.1131 0.0517 0.024 Uiso 1 1 calc R
C19 C 1.2643(2) 0.6877(4) 0.21276(11) 0.0188(6) Uani 1 1 d .
H19 H 1.2884 0.7333 0.2483 0.023 Uiso 1 1 calc R
C22 C 1.1886(2) 0.5532(4) 0.11145(11) 0.0188(6) Uani 1 1 d .
H22 H 1.1624 0.5041 0.0765 0.023 Uiso 1 1 calc R
C12 C 0.8146(2) 0.5941(4) 0.09599(11) 0.0171(6) Uani 1 1 d .
C7 C -0.1621(2) 0.1569(4) 0.05577(11) 0.0167(5) Uani 1 1 d .
C1 C 0.1746(2) 0.1291(4) 0.15913(11) 0.0164(5) Uani 1 1 d .
C14 C 0.6277(2) 0.5505(4) 0.11021(11) 0.0172(6) Uani 1 1 d .
C10 C -0.3100(2) 0.0511(4) 0.11880(12) 0.0204(6) Uani 1 1 d .
H10 H -0.3605 0.0139 0.1416 0.024 Uiso 1 1 calc R
C4 C 0.3997(2) 0.1401(4) 0.19233(11) 0.0194(6) Uani 1 1 d .
C21 C 1.2982(2) 0.5670(4) 0.12705(11) 0.0193(6) Uani 1 1 d .
H21 H 1.3468 0.5311 0.1030 0.023 Uiso 1 1 calc R
C3 C 0.3311(2) 0.2070(4) 0.22605(11) 0.0187(6) Uani 1 1 d .
C8 C -0.2694(2) 0.1600(4) 0.03324(11) 0.0188(6) Uani 1 1 d .
H8 H -0.2908 0.1962 -0.0035 0.023 Uiso 1 1 calc R
C16 C 0.6638(2) 0.6703(4) 0.02550(10) 0.0177(6) Uani 1 1 d .
C5 C 0.3584(2) 0.0677(4) 0.14239(11) 0.0189(6) Uani 1 1 d .
C15 C 0.5910(2) 0.6190(4) 0.05893(11) 0.0180(6) Uani 1 1 d .
F6 F 0.21180(13) -0.0123(2) 0.07791(6) 0.0237(4) Uani 1 1 d .
F4 F 0.50740(12) 0.1456(2) 0.20819(7) 0.0254(4) Uani 1 1 d .
F3 F 0.37203(13) 0.2811(2) 0.27465(6) 0.0242(4) Uani 1 1 d .
F2 F 0.15827(12) 0.2744(2) 0.24336(6) 0.0222(3) Uani 1 1 d .
F5 F 0.42596(12) -0.0038(2) 0.11006(6) 0.0244(4) Uani 1 1 d .
F15 F 0.48443(12) 0.6344(2) 0.04171(6) 0.0237(4) Uani 1 1 d .
F17 F 0.84041(12) 0.7118(2) 0.00948(6) 0.0237(4) Uani 1 1 d .
F14 F 0.55649(12) 0.4927(2) 0.14220(6) 0.0240(4) Uani 1 1 d .
F16 F 0.62727(13) 0.7369(2) -0.02472(6) 0.0242(4) Uani 1 1 d .
F13 F 0.76859(12) 0.4734(2) 0.17833(6) 0.0222(4) Uani 1 1 d .
N1 N -0.12680(18) 0.1039(3) 0.10684(9) 0.0170(5) Uani 1 1 d .
N2 N 1.11687(17) 0.6066(3) 0.14379(9) 0.0170(5) Uani 1 1 d .

loop_
_atom_site_aniso_label
_atom_site_aniso_U_11
_atom_site_aniso_U_22
_atom_site_aniso_U_33
_atom_site_aniso_U_23
_atom_site_aniso_U_13
_atom_site_aniso_U_12
Cu2 0.0121(2) 0.0222(2) 0.0220(2) -0.00117(16) 0.00087(17) 0.00015(15)
Cu1 0.0127(2) 0.0215(2) 0.0213(2) 0.00127(16) 0.00075(16) -0.00067(14)
Cl1 0.0177(3) 0.0274(4) 0.0204(3) 0.0012(3) 0.0058(3) -0.0016(2)
Cl2 0.0172(3) 0.0290(4) 0.0213(3) -0.0018(3) 0.0060(3) 0.0029(3)
C13 0.0206(13) 0.0162(13) 0.0162(13) -0.0017(10) -0.0002(11) 0.0017(10)
C18 0.0171(13) 0.0170(13) 0.0198(13) 0.0026(10) 0.0058(11) 0.0028(10)
C2 0.0178(13) 0.0172(13) 0.0184(13) 0.0024(10) 0.0080(11) 0.0017(10)
C17 0.0173(13) 0.0155(13) 0.0219(14) -0.0018(10) 0.0072(11) -0.0021(10)
C20 0.0139(12) 0.0199(14) 0.0260(14) 0.0057(11) 0.0025(11) -0.0002(10)
C6 0.0225(14) 0.0155(13) 0.0158(13) 0.0026(10) 0.0008(11) 0.0010(11)
C11 0.0206(14) 0.0180(14) 0.0195(14) -0.0013(11) 0.0045(12) -0.0003(11)
C9 0.0159(13) 0.0178(14) 0.0266(15) -0.0044(11) 0.0014(11) -0.0007(10)
C19 0.0191(13) 0.0149(13) 0.0215(14) 0.0011(10) -0.0001(11) 0.0006(10)
C22 0.0211(14) 0.0161(13) 0.0198(14) 0.0018(11) 0.0048(11) 0.0014(11)
C12 0.0155(13) 0.0164(13) 0.0194(13) -0.0040(10) 0.0027(11) -0.0009(10)
C7 0.0156(12) 0.0153(13) 0.0203(13) -0.0016(10) 0.0066(11) -0.0002(10)
C1 0.0145(13) 0.0141(13) 0.0204(13) 0.0045(10) 0.0017(11) 0.0004(10)
C14 0.0185(13) 0.0156(13) 0.0188(13) -0.0010(10) 0.0068(11) -0.0011(10)
C10 0.0197(14) 0.0186(14) 0.0243(14) -0.0034(11) 0.0077(12) -0.0020(11)
C4 0.0137(13) 0.0196(14) 0.0243(14) 0.0061(11) 0.0010(11) 0.0004(10)
C21 0.0185(13) 0.0200(14) 0.0206(14) 0.0050(11) 0.0075(11) 0.0039(11)
C3 0.0216(13) 0.0162(13) 0.0171(13) 0.0021(10) -0.0014(11) -0.0015(10)
C8 0.0194(13) 0.0175(13) 0.0188(13) -0.0012(11) 0.0007(11) 0.0021(11)
C16 0.0213(13) 0.0162(13) 0.0150(13) 0.0004(10) 0.0007(11) 0.0001(10)
C5 0.0190(13) 0.0187(13) 0.0204(14) 0.0028(11) 0.0071(11) 0.0018(11)
C15 0.0121(12) 0.0190(14) 0.0224(14) -0.0021(11) 0.0006(11) 0.0013(10)
F6 0.0238(8) 0.0288(9) 0.0178(8) -0.0038(7) 0.0006(7) -0.0017(7)
F4 0.0113(7) 0.0340(10) 0.0299(9) 0.0028(7) 0.0000(7) -0.0001(6)
F3 0.0246(8) 0.0276(9) 0.0192(8) -0.0029(7) -0.0012(7) -0.0030(7)
F2 0.0210(8) 0.0245(8) 0.0225(8) -0.0012(6) 0.0082(7) 0.0024(6)
F5 0.0206(8) 0.0296(9) 0.0247(8) -0.0007(7) 0.0091(7) 0.0044(7)
F15 0.0126(7) 0.0301(9) 0.0276(8) -0.0009(7) 0.0001(6) 0.0012(6)
F17 0.0198(8) 0.0290(9) 0.0238(8) 0.0038(7) 0.0081(7) -0.0027(7)
F14 0.0187(8) 0.0301(9) 0.0249(8) 0.0017(7) 0.0091(7) -0.0027(6)
F16 0.0235(8) 0.0291(9) 0.0188(8) 0.0060(7) -0.0009(7) -0.0005(7)
F13 0.0231(8) 0.0264(9) 0.0165(8) 0.0020(6) 0.0014(7) 0.0018(6)
N1 0.0168(11) 0.0156(11) 0.0188(11) -0.0017(9) 0.0027(9) -0.0015(8)
N2 0.0149(11) 0.0173(11) 0.0187(11) 0.0029(9) 0.0024(9) 0.0003(8)

loop_
_atom_type_symbol
_atom_type_description
_atom_type_scat_dispersion_real
_atom_type_scat_dispersion_imag
_atom_type_scat_source
C C 0.0181 0.0091 'International Tables Vol C Tables 4.2.6.8 and 6.1.1.4'
H H 0.0000 0.0000 'International Tables Vol C Tables 4.2.6.8 and 6.1.1.4'
N N 0.0311 0.0180 'International Tables Vol C Tables 4.2.6.8 and 6.1.1.4'
F F 0.0727 0.0534 'International Tables Vol C Tables 4.2.6.8 and 6.1.1.4'
Cl Cl 0.3639 0.7018 'International Tables Vol C Tables 4.2.6.8 and 6.1.1.4'
Cu Cu -1.9646 0.5888 'International Tables Vol C Tables 4.2.6.8 and 6.1.1.4'

loop_
_geom_angle_atom_site_label_1
_geom_angle_atom_site_label_2
_geom_angle_atom_site_label_3
_geom_angle
C12 Cu2 N2 176.19(10)
C1 Cu1 N1 177.75(11)
F13 C13 C12 120.0(2)
F13 C13 C14 115.9(2)
C12 C13 C14 124.1(3)
N2 C18 C19 124.1(3)
N2 C18 Cl2 115.43(19)
C19 C18 Cl2 120.5(2)
F2 C2 C3 116.0(2)
F2 C2 C1 120.1(2)
C3 C2 C1 123.8(3)
F17 C17 C12 120.1(2)
F17 C17 C16 116.0(2)
C12 C17 C16 123.8(3)
C19 C20 C21 119.7(2)
C19 C20 H20 120.2
C21 C20 H20 120.2
F6 C6 C1 119.7(2)
F6 C6 C5 116.2(2)
C1 C6 C5 124.1(3)
N1 C11 C10 122.5(3)
N1 C11 H11 118.7
C10 C11 H11 118.7
C8 C9 C10 119.3(3)
C8 C9 H9 120.3
C10 C9 H9 120.4
C18 C19 C20 117.5(3)
C18 C19 H19 121.2
C20 C19 H19 121.2
N2 C22 C21 122.6(3)
N2 C22 H22 118.7
C21 C22 H22 118.7
C13 C12 C17 114.4(2)
C13 C12 Cu2 123.9(2)
C17 C12 Cu2 121.6(2)
N1 C7 C8 123.8(3)
N1 C7 Cl1 115.58(19)
C8 C7 Cl1 120.6(2)
C6 C1 C2 114.2(2)
C6 C1 Cu1 120.9(2)
C2 C1 Cu1 124.8(2)
F14 C14 C15 119.7(2)
F14 C14 C13 121.5(2)
C15 C14 C13 118.9(3)
C11 C10 C9 118.7(3)
C11 C10 H10 120.7
C9 C10 H10 120.7
F4 C4 C3 120.1(2)
F4 C4 C5 120.1(3)
C3 C4 C5 119.8(2)
C22 C21 C20 118.7(3)
C22 C21 H21 120.7
C20 C21 H21 120.7
F3 C3 C4 119.6(2)
F3 C3 C2 121.3(3)
C4 C3 C2 119.1(2)
C9 C8 C7 118.1(3)
C9 C8 H8 121.0
C7 C8 H8 121.0
F16 C16 C15 119.3(2)
F16 C16 C17 121.5(2)
C15 C16 C17 119.2(2)
F5 C5 C4 119.6(2)
F5 C5 C6 121.4(2)
C4 C5 C6 118.9(3)
F15 C15 C16 120.2(2)
F15 C15 C14 120.2(2)
C16 C15 C14 119.6(2)
C7 N1 C11 117.5(2)
C7 N1 Cu1 119.80(19)
C11 N1 Cu1 122.62(18)
C18 N2 C22 117.5(2)
C18 N2 Cu2 120.46(19)
C22 N2 Cu2 122.07(18)

loop_
_geom_bond_atom_site_label_1
_geom_bond_atom_site_label_2
_geom_bond_distance
Cu2 C12 1.899(3)
Cu2 N2 1.908(2)
Cu1 C1 1.901(3)
Cu1 N1 1.917(2)
Cl1 C7 1.726(3)
Cl2 C18 1.723(3)
C13 F13 1.359(3)
C13 C12 1.381(4)
C13 C14 1.387(4)
C18 N2 1.339(4)
C18 C19 1.379(4)
C2 F2 1.356(3)
C2 C3 1.384(4)
C2 C1 1.387(4)
C17 F17 1.360(3)
C17 C12 1.384(4)
C17 C16 1.386(4)
C20 C19 1.384(4)
C20 C21 1.389(4)
C20 H20 0.9500
C6 F6 1.356(3)
C6 C1 1.383(4)
C6 C5 1.385(4)
C11 N1 1.350(4)
C11 C10 1.378(4)
C11 H11 0.9500
C9 C8 1.377(4)
C9 C10 1.395(4)
C9 H9 0.9500
C19 H19 0.9500
C22 N2 1.349(4)
C22 C21 1.377(4)
C22 H22 0.9500
C7 N1 1.338(4)
C7 C8 1.380(4)
C14 F14 1.347(3)
C14 C15 1.381(4)
C10 H10 0.9500
C4 F4 1.352(3)
C4 C3 1.375(4)
C4 C5 1.375(4)
C21 H21 0.9500
C3 F3 1.351(3)
C8 H8 0.9500
C16 F16 1.353(3)
C16 C15 1.373(4)
C5 F5 1.353(3)
C15 F15 1.347(3)
